data_4101445
loop_
_publ_author_name
'Thomas, Christine M'
'Mankad, Neal P'
'Peters, Jonas C'

_publ_section_title
;
 Characterization of the terminal iron(IV) imides
 [[PhBP(t)(Bu)2(pz')]Fe(IV)NAd]+.
;
_journal_issue 15
_journal_name_full 'Journal of the American Chemical Society'
_journal_page_first 4956
_journal_page_last 4957
_journal_paper_doi 10.1021/ja0604358
_journal_volume 128
_journal_year 2006
_chemical_formula_sum 'C54 H96 B2 Cl2 Fe2 N4 P2'
_chemical_formula_weight 1067.51
_chemical_name_systematic '  ?'
_space_group_IT_number 2
_symmetry_cell_setting triclinic
_symmetry_space_group_name_Hall '-P 1'
_symmetry_space_group_name_H-M 'P -1'
_atom_sites_solution_hydrogens geom
_atom_sites_solution_primary direct
_atom_sites_solution_secondary difmap
_audit_creation_method SHELXL-97
_cell_angle_alpha 87.428(2)
_cell_angle_beta 83.364(2)
_cell_angle_gamma 73.7360(10)
_cell_formula_units_Z 1
_cell_length_a 10.3430(4)
_cell_length_b 10.5536(4)
_cell_length_c 14.0707(5)
_cell_measurement_reflns_used 4224
_cell_measurement_temperature 100(2)
_cell_measurement_theta_max 41.06
_cell_measurement_theta_min 2.39
_cell_volume 1464.43(9)
_computing_cell_refinement 'Bruker SMART'
_computing_data_collection 'Bruker SMART'
_computing_data_reduction 'Bruker SAINT'
_computing_molecular_graphics 'Bruker SHELXTL'
_computing_publication_material 'Bruker SHELXTL'
_computing_structure_refinement 'SHELXL-97 (Sheldrick, 1997)'
_computing_structure_solution 'SHELXS-97 (Sheldrick, 1990)'
_diffrn_ambient_temperature 100(2)
_diffrn_measured_fraction_theta_full 0.802
_diffrn_measured_fraction_theta_max 0.802
_diffrn_measurement_device_type 'CCD area detector'
_diffrn_measurement_method 'phi and omega scans'
_diffrn_radiation_monochromator graphite
_diffrn_radiation_source 'fine-focus sealed tube'
_diffrn_radiation_type MoK\a
_diffrn_radiation_wavelength 0.71073
_diffrn_reflns_av_R_equivalents 0.0669
_diffrn_reflns_av_sigmaI/netI 0.1019
_diffrn_reflns_limit_h_max 19
_diffrn_reflns_limit_h_min -19
_diffrn_reflns_limit_k_max 19
_diffrn_reflns_limit_k_min -19
_diffrn_reflns_limit_l_max 26
_diffrn_reflns_limit_l_min -26
_diffrn_reflns_number 33050
_diffrn_reflns_theta_full 42.82
_diffrn_reflns_theta_max 42.82
_diffrn_reflns_theta_min 1.46
_exptl_absorpt_coefficient_mu 0.678
_exptl_absorpt_correction_type none
_exptl_crystal_colour yellow
_exptl_crystal_density_diffrn 1.210
_exptl_crystal_density_meas 0
_exptl_crystal_density_method 'not measured'
_exptl_crystal_description block
_exptl_crystal_F_000 574
_exptl_crystal_size_max 1.0
_exptl_crystal_size_mid 0.93
_exptl_crystal_size_min 0.15
_refine_diff_density_max 0.915
_refine_diff_density_min -0.952
_refine_diff_density_rms 0.116
_refine_ls_extinction_method none
_refine_ls_goodness_of_fit_ref 1.157
_refine_ls_hydrogen_treatment mixed
_refine_ls_matrix_type full
_refine_ls_number_parameters 319
_refine_ls_number_reflns 17197
_refine_ls_number_restraints 0
_refine_ls_restrained_S_all 1.157
_refine_ls_R_factor_all 0.0989
_refine_ls_R_factor_gt 0.0494
_refine_ls_shift/su_max 0.001
_refine_ls_shift/su_mean 0.000
_refine_ls_structure_factor_coef Fsqd
_refine_ls_weighting_details 'calc w=1/[\s^2^(Fo^2^)+(0.0000P)^2^+0.0000P] where P=(Fo^2^+2Fc^2^)/3'
_refine_ls_weighting_scheme calc
_refine_ls_wR_factor_gt 0.0817
_refine_ls_wR_factor_ref 0.0905
_reflns_number_gt 10244
_reflns_number_total 17197
_reflns_threshold_expression >2sigma(I)
_cod_data_source_file ja0604358si20060313_052840.cif
_cod_data_source_block cmt39
_cod_depositor_comments
;
The following automatic conversions were performed:
'_symmetry_cell_setting' value 'Triclinic' changed to 'triclinic'
according to '/home/saulius/struct/CIF-dictionaries/cif_core.dic'
dictionary named 'cif_core.dic' version 2.4.1 from 2010-06-29.

Automatic conversion script
Id: cif_fix_enum 1527 2010-12-29 10:47:43Z saulius 
;
_cod_original_sg_symbol_H-M P-1
_cod_database_code 4101445

loop_
_symmetry_equiv_pos_as_xyz
'x, y, z'
'-x, -y, -z'

loop_
_atom_site_label
_atom_site_type_symbol
_atom_site_fract_x
_atom_site_fract_y
_atom_site_fract_z
_atom_site_U_iso_or_equiv
_atom_site_adp_type
_atom_site_occupancy
_atom_site_symmetry_multiplicity
_atom_site_calc_flag
_atom_site_refinement_flags
Fe Fe 0.02042(2) 0.06764(2) 0.117289(15) 0.00965(4) Uani 1 1 d .
P1 P 0.14104(4) -0.08839(4) 0.23499(3) 0.00944(7) Uani 1 1 d .
P2 P -0.15054(4) 0.24686(4) 0.22987(3) 0.00901(6) Uani 1 1 d .
Cl Cl -0.15807(3) 0.03455(4) 0.03915(2) 0.01414(7) Uani 1 1 d .
C16 C -0.40169(16) 0.35854(16) 0.34783(12) 0.0198(3) Uani 1 1 d .
H16A H -0.4745 0.3414 0.3931 0.030 Uiso 1 1 calc R
H16B H -0.4407 0.4104 0.2933 0.030 Uiso 1 1 calc R
H16C H -0.3520 0.4079 0.3797 0.030 Uiso 1 1 calc R
N1 N 0.19098(11) 0.21245(12) 0.21051(8) 0.0097(2) Uani 1 1 d .
C8 C 0.05461(15) -0.21957(15) 0.28140(10) 0.0135(3) Uani 1 1 d .
C7 C 0.37575(16) -0.25071(17) 0.13041(11) 0.0192(3) Uani 1 1 d .
H7A H 0.4748 -0.2837 0.1218 0.029 Uiso 1 1 calc R
H7B H 0.3444 -0.1966 0.0747 0.029 Uiso 1 1 calc R
H7C H 0.3365 -0.3255 0.1369 0.029 Uiso 1 1 calc R
C14 C -0.38193(15) 0.15194(16) 0.25916(11) 0.0164(3) Uani 1 1 d .
H14A H -0.3218 0.0652 0.2402 0.025 Uiso 1 1 calc R
H14B H -0.4132 0.2025 0.2020 0.025 Uiso 1 1 calc R
H14C H -0.4601 0.1405 0.3015 0.025 Uiso 1 1 calc R
C11 C -0.09236(15) -0.16784(16) 0.25807(12) 0.0187(3) Uani 1 1 d .
H11A H -0.1460 -0.2237 0.2902 0.028 Uiso 1 1 calc R
H11B H -0.0948 -0.1698 0.1887 0.028 Uiso 1 1 calc R
H11C H -0.1302 -0.0769 0.2804 0.028 Uiso 1 1 calc R
C23 C 0.15630(15) 0.36933(15) 0.42143(10) 0.0137(3) Uani 1 1 d .
H23 H 0.0898 0.4325 0.3899 0.016 Uiso 1 1 calc R
N2 N 0.16250(12) 0.17269(12) 0.12623(8) 0.0106(2) Uani 1 1 d .
C10 C 0.11519(17) -0.35043(15) 0.22800(12) 0.0196(3) Uani 1 1 d .
H10A H 0.2059 -0.3927 0.2467 0.029 Uiso 1 1 calc R
H10B H 0.1213 -0.3330 0.1589 0.029 Uiso 1 1 calc R
H10C H 0.0570 -0.4090 0.2444 0.029 Uiso 1 1 calc R
C12 C 0.11072(14) 0.03148(14) 0.33196(10) 0.0105(2) Uani 1 1 d .
H12A H 0.0211 0.0339 0.3665 0.013 Uiso 1 1 calc R
H12B H 0.1786 -0.0066 0.3771 0.013 Uiso 1 1 calc R
C22 C 0.18896(13) 0.23622(14) 0.39469(10) 0.0101(2) Uani 1 1 d .
C4 C 0.33126(14) -0.16667(15) 0.22105(10) 0.0129(3) Uani 1 1 d .
C21 C -0.04087(13) 0.29059(14) 0.30922(10) 0.0101(2) Uani 1 1 d .
H21A H -0.0313 0.3791 0.2897 0.012 Uiso 1 1 calc R
H21B H -0.0876 0.2978 0.3751 0.012 Uiso 1 1 calc R
C13 C -0.30444(14) 0.22687(15) 0.31226(10) 0.0126(3) Uani 1 1 d .
B B 0.11254(15) 0.18865(16) 0.31218(11) 0.0093(3) Uani 1 1 d .
C9 C 0.05451(17) -0.24411(16) 0.38953(11) 0.0187(3) Uani 1 1 d .
H9A H 0.0102 -0.1613 0.4231 0.028 Uiso 1 1 calc R
H9B H 0.1480 -0.2772 0.4053 0.028 Uiso 1 1 calc R
H9C H 0.0052 -0.3095 0.4093 0.028 Uiso 1 1 calc R
C6 C 0.38039(16) -0.24973(16) 0.30858(11) 0.0189(3) Uani 1 1 d .
H6A H 0.3425 -0.3254 0.3152 0.028 Uiso 1 1 calc R
H6B H 0.3506 -0.1957 0.3661 0.028 Uiso 1 1 calc R
H6C H 0.4795 -0.2813 0.3005 0.028 Uiso 1 1 calc R
C5 C 0.40396(15) -0.05721(16) 0.20911(12) 0.0179(3) Uani 1 1 d .
H5A H 0.3784 -0.0010 0.2657 0.027 Uiso 1 1 calc R
H5B H 0.3776 -0.0037 0.1521 0.027 Uiso 1 1 calc R
H5C H 0.5022 -0.0972 0.2020 0.027 Uiso 1 1 calc R
C25 C 0.31410(15) 0.32301(16) 0.54031(11) 0.0162(3) Uani 1 1 d .
H25 H 0.3555 0.3518 0.5889 0.019 Uiso 1 1 calc R
C15 C -0.25921(16) 0.14571(16) 0.40176(11) 0.0174(3) Uani 1 1 d .
H15A H -0.2153 0.1944 0.4394 0.026 Uiso 1 1 calc R
H15B H -0.1951 0.0610 0.3825 0.026 Uiso 1 1 calc R
H15C H -0.3384 0.1299 0.4405 0.026 Uiso 1 1 calc R
C17 C -0.21019(14) 0.39853(15) 0.15001(10) 0.0129(3) Uani 1 1 d .
C20 C -0.09196(17) 0.39808(17) 0.07333(12) 0.0221(3) Uani 1 1 d .
H20A H -0.0688 0.3167 0.0364 0.033 Uiso 1 1 calc R
H20B H -0.0132 0.4028 0.1042 0.033 Uiso 1 1 calc R
H20C H -0.1183 0.4745 0.0304 0.033 Uiso 1 1 calc R
C27 C 0.28880(14) 0.14928(15) 0.44427(10) 0.0127(3) Uani 1 1 d .
H27 H 0.3161 0.0585 0.4281 0.015 Uiso 1 1 calc R
C24 C 0.21724(15) 0.41239(15) 0.49212(11) 0.0152(3) Uani 1 1 d .
H24 H 0.1924 0.5034 0.5074 0.018 Uiso 1 1 calc R
C18 C -0.24679(16) 0.53279(15) 0.20038(12) 0.0179(3) Uani 1 1 d .
H18A H -0.2660 0.6043 0.1527 0.027 Uiso 1 1 calc R
H18B H -0.1706 0.5386 0.2338 0.027 Uiso 1 1 calc R
H18C H -0.3270 0.5407 0.2467 0.027 Uiso 1 1 calc R
C19 C -0.32982(16) 0.38910(16) 0.09848(11) 0.0181(3) Uani 1 1 d .
H19A H -0.3439 0.4550 0.0466 0.027 Uiso 1 1 calc R
H19B H -0.4118 0.4056 0.1440 0.027 Uiso 1 1 calc R
H19C H -0.3103 0.3006 0.0719 0.027 Uiso 1 1 calc R
C26 C 0.34969(15) 0.19002(16) 0.51610(11) 0.0152(3) Uani 1 1 d .
H26 H 0.4154 0.1272 0.5486 0.018 Uiso 1 1 calc R
C1 C 0.28391(14) 0.27973(14) 0.19132(11) 0.0132(3) Uani 1 1 d .
H1 H 0.3199 0.3190 0.2377 0.016 Uiso 1 1 calc R
C2 C 0.31915(15) 0.28284(16) 0.09315(11) 0.0160(3) Uani 1 1 d .
H2 H 0.3826 0.3231 0.0594 0.019 Uiso 1 1 calc R
C3 C 0.24099(14) 0.21400(15) 0.05540(10) 0.0136(3) Uani 1 1 d .
H3 H 0.2426 0.1983 -0.0107 0.016 Uiso 1 1 calc R

loop_
_atom_site_aniso_label
_atom_site_aniso_U_11
_atom_site_aniso_U_22
_atom_site_aniso_U_33
_atom_site_aniso_U_23
_atom_site_aniso_U_13
_atom_site_aniso_U_12
Fe 0.01062(9) 0.00995(9) 0.00930(9) -0.00018(8) -0.00330(7) -0.00347(7)
P1 0.01103(15) 0.00819(16) 0.00934(15) -0.00016(13) -0.00293(13) -0.00231(12)
P2 0.00857(14) 0.00950(16) 0.00945(15) -0.00060(13) -0.00179(12) -0.00290(12)
Cl 0.01175(14) 0.01933(17) 0.01188(14) -0.00447(14) -0.00272(12) -0.00395(12)
C16 0.0177(7) 0.0177(8) 0.0216(8) -0.0032(7) 0.0052(6) -0.0037(6)
N1 0.0094(5) 0.0101(5) 0.0099(5) -0.0002(4) -0.0018(4) -0.0028(4)
C8 0.0187(6) 0.0101(6) 0.0132(6) 0.0011(5) -0.0028(5) -0.0061(5)
C7 0.0182(7) 0.0191(8) 0.0165(7) -0.0051(6) -0.0028(6) 0.0024(6)
C14 0.0130(6) 0.0180(7) 0.0204(7) -0.0004(6) -0.0027(6) -0.0074(5)
C11 0.0189(7) 0.0154(7) 0.0245(8) 0.0022(6) -0.0056(6) -0.0082(6)
C23 0.0176(6) 0.0115(6) 0.0137(6) 0.0018(5) -0.0058(5) -0.0053(5)
N2 0.0113(5) 0.0119(5) 0.0093(5) -0.0009(5) -0.0011(4) -0.0044(4)
C10 0.0274(8) 0.0116(7) 0.0215(8) -0.0006(6) -0.0054(7) -0.0072(6)
C12 0.0122(6) 0.0097(6) 0.0099(6) -0.0015(5) -0.0015(5) -0.0032(5)
C22 0.0107(5) 0.0112(6) 0.0090(5) 0.0005(5) -0.0014(5) -0.0039(5)
C4 0.0116(6) 0.0122(6) 0.0128(6) -0.0019(5) -0.0028(5) 0.0008(5)
C21 0.0102(5) 0.0100(6) 0.0108(6) -0.0008(5) -0.0024(5) -0.0035(5)
C13 0.0110(6) 0.0134(6) 0.0138(6) -0.0014(5) 0.0007(5) -0.0047(5)
B 0.0104(6) 0.0095(6) 0.0087(6) 0.0001(6) -0.0022(5) -0.0034(5)
C9 0.0267(8) 0.0163(7) 0.0147(7) 0.0035(6) -0.0024(6) -0.0093(6)
C6 0.0180(7) 0.0178(7) 0.0176(7) -0.0005(6) -0.0067(6) 0.0024(6)
C5 0.0116(6) 0.0179(7) 0.0230(8) -0.0015(7) -0.0018(6) -0.0019(5)
C25 0.0179(7) 0.0198(7) 0.0134(6) -0.0023(6) -0.0052(6) -0.0078(6)
C15 0.0179(7) 0.0206(8) 0.0150(7) 0.0008(6) 0.0006(6) -0.0085(6)
C17 0.0112(6) 0.0120(6) 0.0142(6) 0.0008(6) -0.0013(5) -0.0011(5)
C20 0.0200(7) 0.0193(8) 0.0211(8) 0.0097(7) 0.0030(7) 0.0004(6)
C27 0.0126(6) 0.0125(6) 0.0134(6) -0.0014(5) -0.0034(5) -0.0030(5)
C24 0.0184(7) 0.0134(7) 0.0154(6) -0.0039(6) -0.0041(6) -0.0056(5)
C18 0.0174(7) 0.0113(7) 0.0252(8) 0.0011(6) -0.0057(6) -0.0028(5)
C19 0.0210(7) 0.0150(7) 0.0171(7) 0.0013(6) -0.0090(6) -0.0009(6)
C26 0.0150(6) 0.0176(7) 0.0141(6) 0.0018(6) -0.0077(5) -0.0040(5)
C1 0.0125(6) 0.0131(6) 0.0157(6) -0.0005(6) -0.0014(5) -0.0062(5)
C2 0.0161(6) 0.0196(7) 0.0145(6) 0.0021(6) -0.0002(6) -0.0094(6)
C3 0.0156(6) 0.0162(7) 0.0104(6) 0.0010(6) -0.0012(5) -0.0069(5)

loop_
_atom_type_symbol
_atom_type_description
_atom_type_scat_dispersion_real
_atom_type_scat_dispersion_imag
_atom_type_scat_source
C C 0.0033 0.0016 'International Tables Vol C Tables 4.2.6.8 and 6.1.1.4'
H H 0.0000 0.0000 'International Tables Vol C Tables 4.2.6.8 and 6.1.1.4'
B B 0.0013 0.0007 'International Tables Vol C Tables 4.2.6.8 and 6.1.1.4'
N N 0.0061 0.0033 'International Tables Vol C Tables 4.2.6.8 and 6.1.1.4'
P P 0.1023 0.0942 'International Tables Vol C Tables 4.2.6.8 and 6.1.1.4'
Cl Cl 0.1484 0.1585 'International Tables Vol C Tables 4.2.6.8 and 6.1.1.4'
Fe Fe 0.3463 0.8444 'International Tables Vol C Tables 4.2.6.8 and 6.1.1.4'

loop_
_geom_angle_atom_site_label_1
_geom_angle_atom_site_label_2
_geom_angle_atom_site_label_3
_geom_angle
_geom_angle_site_symmetry_1
_geom_angle_site_symmetry_3
N2 Fe Cl 148.61(4) . .
N2 Fe P1 86.69(4) . .
Cl Fe P1 124.107(15) . .
N2 Fe Cl 88.42(3) . 2
Cl Fe Cl 80.932(14) . 2
P1 Fe Cl 99.844(14) . 2
N2 Fe P2 87.30(3) . .
Cl Fe P2 91.599(13) . .
P1 Fe P2 101.578(14) . .
Cl Fe P2 157.860(15) 2 .
C12 P1 C4 104.98(6) . .
C12 P1 C8 106.37(6) . .
C4 P1 C8 108.43(7) . .
C12 P1 Fe 96.34(5) . .
C4 P1 Fe 123.62(5) . .
C8 P1 Fe 114.48(5) . .
C21 P2 C17 105.81(6) . .
C21 P2 C13 105.19(6) . .
C17 P2 C13 107.80(6) . .
C21 P2 Fe 103.29(5) . .
C17 P2 Fe 105.58(5) . .
C13 P2 Fe 127.42(5) . .
Fe Cl Fe 99.068(14) . 2
C13 C16 H16A 109.5 . .
C13 C16 H16B 109.5 . .
H16A C16 H16B 109.5 . .
C13 C16 H16C 109.5 . .
H16A C16 H16C 109.5 . .
H16B C16 H16C 109.5 . .
C1 N1 N2 108.68(11) . .
C1 N1 B 128.38(11) . .
N2 N1 B 122.77(10) . .
C9 C8 C11 108.76(13) . .
C9 C8 C10 110.02(13) . .
C11 C8 C10 106.40(12) . .
C9 C8 P1 113.43(10) . .
C11 C8 P1 105.85(10) . .
C10 C8 P1 111.99(10) . .
C4 C7 H7A 109.5 . .
C4 C7 H7B 109.5 . .
H7A C7 H7B 109.5 . .
C4 C7 H7C 109.5 . .
H7A C7 H7C 109.5 . .
H7B C7 H7C 109.5 . .
C13 C14 H14A 109.5 . .
C13 C14 H14B 109.5 . .
H14A C14 H14B 109.5 . .
C13 C14 H14C 109.5 . .
H14A C14 H14C 109.5 . .
H14B C14 H14C 109.5 . .
C8 C11 H11A 109.5 . .
C8 C11 H11B 109.5 . .
H11A C11 H11B 109.5 . .
C8 C11 H11C 109.5 . .
H11A C11 H11C 109.5 . .
H11B C11 H11C 109.5 . .
C24 C23 C22 122.86(14) . .
C24 C23 H23 118.6 . .
C22 C23 H23 118.6 . .
C3 N2 N1 107.29(11) . .
C3 N2 Fe 129.14(9) . .
N1 N2 Fe 123.57(9) . .
C8 C10 H10A 109.5 . .
C8 C10 H10B 109.5 . .
H10A C10 H10B 109.5 . .
C8 C10 H10C 109.5 . .
H10A C10 H10C 109.5 . .
H10B C10 H10C 109.5 . .
B C12 P1 122.83(9) . .
B C12 H12A 106.6 . .
P1 C12 H12A 106.6 . .
B C12 H12B 106.6 . .
P1 C12 H12B 106.6 . .
H12A C12 H12B 106.6 . .
C27 C22 C23 115.01(12) . .
C27 C22 B 123.54(12) . .
C23 C22 B 121.45(13) . .
C6 C4 C7 110.06(12) . .
C6 C4 C5 107.04(12) . .
C7 C4 C5 106.74(13) . .
C6 C4 P1 112.51(10) . .
C7 C4 P1 111.04(10) . .
C5 C4 P1 109.20(10) . .
B C21 P2 116.81(9) . .
B C21 H21A 108.1 . .
P2 C21 H21A 108.1 . .
B C21 H21B 108.1 . .
P2 C21 H21B 108.1 . .
H21A C21 H21B 107.3 . .
C15 C13 C16 106.46(12) . .
C15 C13 C14 107.82(12) . .
C16 C13 C14 109.25(12) . .
C15 C13 P2 110.43(10) . .
C16 C13 P2 113.44(10) . .
C14 C13 P2 109.27(10) . .
N1 B C22 106.80(10) . .
N1 B C21 103.85(11) . .
C22 B C21 109.51(11) . .
N1 B C12 113.42(11) . .
C22 B C12 110.19(11) . .
C21 B C12 112.72(11) . .
C8 C9 H9A 109.5 . .
C8 C9 H9B 109.5 . .
H9A C9 H9B 109.5 . .
C8 C9 H9C 109.5 . .
H9A C9 H9C 109.5 . .
H9B C9 H9C 109.5 . .
C4 C6 H6A 109.5 . .
C4 C6 H6B 109.5 . .
H6A C6 H6B 109.5 . .
C4 C6 H6C 109.5 . .
H6A C6 H6C 109.5 . .
H6B C6 H6C 109.5 . .
C4 C5 H5A 109.5 . .
C4 C5 H5B 109.5 . .
H5A C5 H5B 109.5 . .
C4 C5 H5C 109.5 . .
H5A C5 H5C 109.5 . .
H5B C5 H5C 109.5 . .
C24 C25 C26 118.79(13) . .
C24 C25 H25 120.6 . .
C26 C25 H25 120.6 . .
C13 C15 H15A 109.5 . .
C13 C15 H15B 109.5 . .
H15A C15 H15B 109.5 . .
C13 C15 H15C 109.5 . .
H15A C15 H15C 109.5 . .
H15B C15 H15C 109.5 . .
C19 C17 C20 107.48(13) . .
C19 C17 C18 109.41(12) . .
C20 C17 C18 106.44(13) . .
C19 C17 P2 110.94(10) . .
C20 C17 P2 106.66(10) . .
C18 C17 P2 115.49(11) . .
C17 C20 H20A 109.5 . .
C17 C20 H20B 109.5 . .
H20A C20 H20B 109.5 . .
C17 C20 H20C 109.5 . .
H20A C20 H20C 109.5 . .
H20B C20 H20C 109.5 . .
C26 C27 C22 123.03(14) . .
C26 C27 H27 118.5 . .
C22 C27 H27 118.5 . .
C25 C24 C23 120.31(14) . .
C25 C24 H24 119.8 . .
C23 C24 H24 119.8 . .
C17 C18 H18A 109.5 . .
C17 C18 H18B 109.5 . .
H18A C18 H18B 109.5 . .
C17 C18 H18C 109.5 . .
H18A C18 H18C 109.5 . .
H18B C18 H18C 109.5 . .
C17 C19 H19A 109.5 . .
C17 C19 H19B 109.5 . .
H19A C19 H19B 109.5 . .
C17 C19 H19C 109.5 . .
H19A C19 H19C 109.5 . .
H19B C19 H19C 109.5 . .
C27 C26 C25 119.98(14) . .
C27 C26 H26 120.0 . .
C25 C26 H26 120.0 . .
N1 C1 C2 109.37(12) . .
N1 C1 H1 125.3 . .
C2 C1 H1 125.3 . .
C3 C2 C1 104.56(12) . .
C3 C2 H2 127.7 . .
C1 C2 H2 127.7 . .
N2 C3 C2 110.09(12) . .
N2 C3 H3 125.0 . .
C2 C3 H3 125.0 . .

loop_
_geom_bond_atom_site_label_1
_geom_bond_atom_site_label_2
_geom_bond_distance
_geom_bond_site_symmetry_2
Fe N2 2.0910(11) .
Fe Cl 2.3671(4) .
Fe P1 2.4684(4) .
Fe Cl 2.5815(4) 2
Fe P2 2.6385(4) .
P1 C12 1.8423(13) .
P1 C4 1.8992(14) .
P1 C8 1.9024(14) .
P2 C21 1.8381(13) .
P2 C17 1.9107(16) .
P2 C13 1.9136(14) .
Cl Fe 2.5815(4) 2
C16 C13 1.535(2) .
C16 H16A 0.9800 .
C16 H16B 0.9800 .
C16 H16C 0.9800 .
N1 C1 1.3438(17) .
N1 N2 1.3653(15) .
N1 B 1.6067(19) .
C8 C9 1.532(2) .
C8 C11 1.533(2) .
C8 C10 1.538(2) .
C7 C4 1.537(2) .
C7 H7A 0.9800 .
C7 H7B 0.9800 .
C7 H7C 0.9800 .
C14 C13 1.5402(18) .
C14 H14A 0.9800 .
C14 H14B 0.9800 .
C14 H14C 0.9800 .
C11 H11A 0.9800 .
C11 H11B 0.9800 .
C11 H11C 0.9800 .
C23 C24 1.3925(19) .
C23 C22 1.408(2) .
C23 H23 0.9500 .
N2 C3 1.3470(18) .
C10 H10A 0.9800 .
C10 H10B 0.9800 .
C10 H10C 0.9800 .
C12 B 1.674(2) .
C12 H12A 0.9900 .
C12 H12B 0.9900 .
C22 C27 1.405(2) .
C22 B 1.6465(19) .
C4 C6 1.530(2) .
C4 C5 1.539(2) .
C21 B 1.653(2) .
C21 H21A 0.9900 .
C21 H21B 0.9900 .
C13 C15 1.534(2) .
C9 H9A 0.9800 .
C9 H9B 0.9800 .
C9 H9C 0.9800 .
C6 H6A 0.9800 .
C6 H6B 0.9800 .
C6 H6C 0.9800 .
C5 H5A 0.9800 .
C5 H5B 0.9800 .
C5 H5C 0.9800 .
C25 C24 1.387(2) .
C25 C26 1.395(2) .
C25 H25 0.9500 .
C15 H15A 0.9800 .
C15 H15B 0.9800 .
C15 H15C 0.9800 .
C17 C19 1.533(2) .
C17 C20 1.534(2) .
C17 C18 1.543(2) .
C20 H20A 0.9800 .
C20 H20B 0.9800 .
C20 H20C 0.9800 .
C27 C26 1.3931(19) .
C27 H27 0.9500 .
C24 H24 0.9500 .
C18 H18A 0.9800 .
C18 H18B 0.9800 .
C18 H18C 0.9800 .
C19 H19A 0.9800 .
C19 H19B 0.9800 .
C19 H19C 0.9800 .
C26 H26 0.9500 .
C1 C2 1.389(2) .
C1 H1 0.9500 .
C2 C3 1.3879(19) .
C2 H2 0.9500 .
C3 H3 0.9500 .
